data_2209393
loop_
_publ_author_name
'Rajni Sharma'
'Alan R. Kennedy'
'Ritu Bala'
'Raj Pal Sharma'

_publ_section_title
;
 <i>catena</i>-Poly[benzyltrimethylammonium
 [cadmium(II)-tri-\m~2~-thiocyanato]]
;
_journal_coeditor_code BI2019
_journal_issue 7
_journal_name_full 'Acta Crystallographica Section E'
_journal_page_first m1630
_journal_page_last m1632
_journal_paper_doi 10.1107/S1600536806022938
_journal_volume 62
_journal_year 2006
_chemical_formula_iupac '(C10 H16 N) [Cd (S C N)3]'
_chemical_formula_moiety 'C10 H16 N +, C3 Cd N3 S3 -'
_chemical_formula_sum 'C13 H16 Cd N4 S3'
_chemical_formula_weight 436.88
_chemical_name_systematic
;
catena-Poly[benzyltrimethylammonium [cadmium(II)-tri-\m~2~-thiocyanato]]
;
_space_group_IT_number 4
_symmetry_cell_setting monoclinic
_symmetry_space_group_name_Hall 'P 2yb'
_symmetry_space_group_name_H-M 'P 1 21 1'
_atom_sites_solution_hydrogens geom
_atom_sites_solution_primary direct
_atom_sites_solution_secondary difmap
_cell_angle_alpha 90.00
_cell_angle_beta 102.351(2)
_cell_angle_gamma 90.00
_cell_formula_units_Z 4
_cell_length_a 9.9668(3)
_cell_length_b 10.8210(3)
_cell_length_c 16.5299(5)
_cell_measurement_reflns_used 23608
_cell_measurement_temperature 123(2)
_cell_measurement_theta_max 27.10
_cell_measurement_theta_min 1.00
_cell_volume 1741.50(9)
_computing_cell_refinement 'DENZO and COLLECT'
_computing_data_collection 'COLLECT (Hooft, 1988) and DENZO (Otwinowski & Minor, 1997)'
_computing_data_reduction DENZO
_computing_molecular_graphics 'ORTEP (Johnson, 1976)'
_computing_publication_material SHELXL97
_computing_structure_refinement 'SHELXL97 (Sheldrick, 1997)'
_computing_structure_solution 'SHELXS97 (Sheldrick, 1997)'
_diffrn_ambient_temperature 123(2)
_diffrn_measured_fraction_theta_full 0.999
_diffrn_measured_fraction_theta_max 0.999
_diffrn_measurement_device_type 'Nonius KappaCCD'
_diffrn_measurement_method '\f and \w'
_diffrn_radiation_monochromator graphite
_diffrn_radiation_source 'fine-focus sealed tube'
_diffrn_radiation_type MoK\a
_diffrn_radiation_wavelength 0.71073
_diffrn_reflns_av_R_equivalents 0.0596
_diffrn_reflns_av_sigmaI/netI 0.0638
_diffrn_reflns_limit_h_max 12
_diffrn_reflns_limit_h_min -12
_diffrn_reflns_limit_k_max 13
_diffrn_reflns_limit_k_min -13
_diffrn_reflns_limit_l_max 21
_diffrn_reflns_limit_l_min -21
_diffrn_reflns_number 31141
_diffrn_reflns_theta_full 27.08
_diffrn_reflns_theta_max 27.08
_diffrn_reflns_theta_min 1.26
_diffrn_standards_number 0
_exptl_absorpt_coefficient_mu 1.611
_exptl_absorpt_correction_T_max 0.908
_exptl_absorpt_correction_T_min 0.880
_exptl_absorpt_correction_type multi-scan
_exptl_absorpt_process_details '(SORTAV; Blessing, 1997)'
_exptl_crystal_colour colourless
_exptl_crystal_density_diffrn 1.666
_exptl_crystal_density_method 'not measured'
_exptl_crystal_description needle
_exptl_crystal_F_000 872
_exptl_crystal_size_max 0.35
_exptl_crystal_size_mid 0.08
_exptl_crystal_size_min 0.06
_refine_diff_density_max 0.923
_refine_diff_density_min -0.570
_refine_ls_abs_structure_details 'Flack (1983)'
_refine_ls_abs_structure_Flack -0.04(2)
_refine_ls_extinction_method none
_refine_ls_goodness_of_fit_ref 1.064
_refine_ls_hydrogen_treatment constr
_refine_ls_matrix_type full
_refine_ls_number_parameters 394
_refine_ls_number_reflns 7120
_refine_ls_number_restraints 1
_refine_ls_restrained_S_all 1.064
_refine_ls_R_factor_all 0.0635
_refine_ls_R_factor_gt 0.0406
_refine_ls_shift/su_max 0.001
_refine_ls_shift/su_mean 0.000
_refine_ls_structure_factor_coef Fsqd
_refine_ls_weighting_details 'calc w=1/[\s^2^(Fo^2^)+(0.0138P)^2^+2.3495P] where P=(Fo^2^+2Fc^2^)/3'
_refine_ls_weighting_scheme calc
_refine_ls_wR_factor_gt 0.0617
_refine_ls_wR_factor_ref 0.0674
_reflns_number_gt 5777
_reflns_number_total 7120
_reflns_threshold_expression I>2\s(I)
_cod_data_source_file bi2019.cif
_cod_data_source_block I
_cod_original_sg_symbol_H-M 'P 21'
_cod_database_code 2209393
_cod_database_fobs_code 2209393

loop_
_symmetry_equiv_pos_as_xyz
'x, y, z'
'-x, y+1/2, -z'

loop_
_atom_site_type_symbol
_atom_site_label
_atom_site_fract_x
_atom_site_fract_y
_atom_site_fract_z
_atom_site_U_iso_or_equiv
_atom_site_adp_type
_atom_site_calc_flag
_atom_site_refinement_flags
_atom_site_occupancy
_atom_site_disorder_assembly
_atom_site_disorder_group
Cd Cd1 0.54939(4) 1.08483(3) -0.48099(2) 0.02172(11) Uani d . 1 . .
Cd Cd2 1.04903(4) 0.95438(3) 0.00501(2) 0.02304(12) Uani d . 1 . .
S S1 0.75935(15) 0.93665(14) -0.40456(10) 0.0332(4) Uani d . 1 . .
S S2 0.73753(15) 1.21949(14) -0.54232(10) 0.0324(4) Uani d . 1 . .
S S3 0.58885(15) 1.21984(14) -0.34235(9) 0.0289(3) Uani d . 1 . .
S S4 1.24706(14) 1.09470(15) -0.03894(10) 0.0347(4) Uani d . 1 A .
S S5 1.25651(15) 0.81422(14) 0.08814(10) 0.0322(4) Uani d . 1 A .
N N1 0.6246(5) 0.7116(5) -0.4534(3) 0.0304(12) Uani d . 1 . .
N N2 0.6041(4) 1.4486(5) -0.5656(3) 0.0301(11) Uani d . 1 . .
N N3 0.4838(5) 1.4480(5) -0.4084(3) 0.0308(11) Uani d . 1 . .
N N4 1.1085(5) 1.3203(4) -0.0389(3) 0.0294(11) Uani d . 1 . .
N N5 1.1295(4) 0.5817(5) 0.0633(3) 0.0282(10) Uani d . 1 . .
N N7 0.9758(5) 1.5170(4) -0.3537(3) 0.0278(12) Uani d . 1 . .
N N8 1.4800(5) 1.3837(5) 0.1731(3) 0.0277(12) Uani d . 1 . .
C C1 0.6774(5) 0.8053(5) -0.4350(3) 0.0245(13) Uani d . 1 . .
C C2 0.6582(5) 1.3533(5) -0.5551(3) 0.0205(12) Uani d . 1 . .
C C3 0.5262(5) 1.3537(5) -0.3828(3) 0.0216(12) Uani d . 1 . .
C C4 1.1641(6) 1.2271(5) -0.0387(3) 0.0276(13) Uani d . 1 . .
C C5 1.1788(5) 0.6776(5) 0.0729(3) 0.0231(12) Uani d . 1 . .
C C6 0.9806(6) 0.6968(6) -0.1253(3) 0.0275(13) Uani d . 1 . .
C C7 1.0872(5) 1.4559(6) -0.2890(3) 0.0269(12) Uani d . 1 . .
H H7A 1.1773 1.4901 -0.2937 0.032 Uiso calc R 1 . .
H H7B 1.0724 1.4774 -0.2333 0.032 Uiso calc R 1 . .
C C8 1.0916(5) 1.3183(5) -0.2964(3) 0.0246(12) Uani d . 1 . .
C C9 1.1779(5) 1.2627(6) -0.3405(4) 0.0342(15) Uani d . 1 . .
H H9 1.2359 1.3122 -0.3660 0.041 Uiso calc R 1 . .
C C10 1.1805(6) 1.1351(6) -0.3480(4) 0.0431(18) Uani d . 1 . .
H H10 1.2400 1.0974 -0.3786 0.052 Uiso calc R 1 . .
C C11 1.0970(6) 1.0634(6) -0.3112(4) 0.0429(19) Uani d . 1 . .
H H11 1.0968 0.9761 -0.3176 0.051 Uiso calc R 1 . .
C C12 1.0144(6) 1.1170(6) -0.2653(4) 0.0394(16) Uani d . 1 . .
H H12 0.9588 1.0668 -0.2386 0.047 Uiso calc R 1 . .
C C13 1.0112(6) 1.2443(5) -0.2575(4) 0.0334(15) Uani d . 1 . .
H H13 0.9536 1.2810 -0.2253 0.040 Uiso calc R 1 . .
C C14 0.8361(5) 1.4800(5) -0.3441(4) 0.0417(17) Uani d . 1 . .
H H14A 0.7669 1.5279 -0.3826 0.063 Uiso calc R 1 . .
H H14B 0.8272 1.4960 -0.2872 0.063 Uiso calc R 1 . .
H H14C 0.8223 1.3917 -0.3564 0.063 Uiso calc R 1 . .
C C15 0.9914(7) 1.4849(6) -0.4392(4) 0.0453(18) Uani d . 1 . .
H H15A 0.9195 1.5265 -0.4798 0.068 Uiso calc R 1 . .
H H15B 0.9830 1.3953 -0.4471 0.068 Uiso calc R 1 . .
H H15C 1.0818 1.5120 -0.4466 0.068 Uiso calc R 1 . .
C C16 0.9914(7) 1.6546(6) -0.3426(4) 0.0325(16) Uani d . 1 . .
H H16A 0.9700 1.6785 -0.2896 0.049 Uiso calc R 1 . .
H H16B 0.9283 1.6966 -0.3879 0.049 Uiso calc R 1 . .
H H16C 1.0861 1.6784 -0.3432 0.049 Uiso calc R 1 . .
C C17 1.6052(5) 1.3104(5) 0.2175(3) 0.0304(14) Uani d . 1 . .
H H17A 1.6892 1.3514 0.2078 0.036 Uiso calc R 1 . .
H H17B 1.6087 1.3125 0.2778 0.036 Uiso calc R 1 . .
C C18 1.6058(5) 1.1769(5) 0.1900(3) 0.0254(13) Uani d . 1 . .
C C19 1.6736(6) 1.1449(6) 0.1271(4) 0.0298(14) Uani d . 1 . .
H H19 1.7156 1.2072 0.1004 0.036 Uiso calc R 1 . .
C C20 1.6796(6) 1.0236(6) 0.1038(4) 0.0283(14) Uani d . 1 . .
H H20 1.7275 1.0022 0.0619 0.034 Uiso calc R 1 . .
C C21 1.6171(6) 0.9331(6) 0.1405(3) 0.0302(14) Uani d . 1 . .
H H21 1.6222 0.8495 0.1239 0.036 Uiso calc R 1 . .
C C22 1.5470(6) 0.9625(7) 0.2011(3) 0.0315(14) Uani d . 1 . .
H H22 1.5010 0.8999 0.2250 0.038 Uiso calc R 1 . .
C C23 1.5441(5) 1.0826(6) 0.2268(3) 0.0307(13) Uani d . 1 . .
H H23 1.4993 1.1021 0.2705 0.037 Uiso calc R 1 . .
C C24 1.3513(6) 1.3350(8) 0.1914(5) 0.062(2) Uani d . 1 . .
H H24A 1.3357 1.2507 0.1698 0.093 Uiso calc R 1 . .
H H24B 1.2743 1.3878 0.1652 0.093 Uiso calc R 1 . .
H H24C 1.3584 1.3342 0.2515 0.093 Uiso calc R 1 . .
C C25 1.4688(7) 1.3821(6) 0.0818(4) 0.0435(17) Uani d . 1 . .
H H25A 1.3919 1.4346 0.0550 0.065 Uiso calc R 1 . .
H H25B 1.4530 1.2973 0.0612 0.065 Uiso calc R 1 . .
H H25C 1.5542 1.4135 0.0690 0.065 Uiso calc R 1 . .
C C26 1.5050(8) 1.5163(6) 0.2024(5) 0.057(2) Uani d . 1 . .
H H26A 1.5179 1.5193 0.2628 0.085 Uiso calc R 1 . .
H H26B 1.4257 1.5672 0.1772 0.085 Uiso calc R 1 . .
H H26C 1.5874 1.5481 0.1861 0.085 Uiso calc R 1 . .
S S6 1.02410(17) 0.83781(15) -0.14613(13) 0.0269(6) Uani d P 0.911(7) A 1
N N6 0.9539(8) 0.5939(6) -0.1144(4) 0.0315(13) Uani d P 0.911(7) . 1
S S6A 0.890(2) 0.586(2) -0.1443(11) 0.020(5) Uiso d P 0.089(7) . 2
N N6A 1.012(6) 0.816(6) -0.106(4) 0.026(15) Uiso d P 0.089(7) A 2

loop_
_atom_site_aniso_label
_atom_site_aniso_U_11
_atom_site_aniso_U_22
_atom_site_aniso_U_33
_atom_site_aniso_U_12
_atom_site_aniso_U_13
_atom_site_aniso_U_23
Cd1 0.0238(3) 0.0129(2) 0.0283(2) 0.0003(2) 0.00529(18) -0.00081(19)
Cd2 0.0250(3) 0.0116(2) 0.0341(2) 0.0008(2) 0.00975(19) -0.00035(19)
S1 0.0286(8) 0.0151(8) 0.0492(10) -0.0008(7) -0.0069(7) 0.0002(7)
S2 0.0312(8) 0.0200(8) 0.0515(10) 0.0061(7) 0.0211(8) 0.0064(7)
S3 0.0395(8) 0.0176(8) 0.0287(8) -0.0013(7) 0.0052(7) 0.0011(6)
S4 0.0292(8) 0.0170(8) 0.0629(10) 0.0011(8) 0.0215(7) -0.0004(8)
S5 0.0293(8) 0.0170(8) 0.0449(10) -0.0048(7) -0.0043(7) 0.0013(7)
N1 0.031(3) 0.015(3) 0.037(3) 0.002(2) -0.010(2) 0.004(2)
N2 0.027(2) 0.021(3) 0.046(3) 0.000(3) 0.015(2) 0.010(3)
N3 0.047(3) 0.022(3) 0.024(3) 0.003(3) 0.008(2) 0.003(3)
N4 0.036(3) 0.012(3) 0.045(3) -0.002(2) 0.019(2) 0.002(2)
N5 0.025(2) 0.012(2) 0.048(3) -0.007(2) 0.010(2) -0.006(3)
N7 0.022(3) 0.021(3) 0.040(3) -0.002(2) 0.004(2) 0.002(2)
N8 0.031(3) 0.024(3) 0.028(3) 0.010(2) 0.004(2) -0.001(2)
C1 0.022(3) 0.017(3) 0.033(3) 0.010(3) 0.003(2) 0.002(3)
C2 0.019(3) 0.025(3) 0.021(3) -0.003(3) 0.010(2) 0.002(2)
C3 0.026(3) 0.022(3) 0.017(3) -0.004(3) 0.005(2) -0.004(2)
C4 0.036(3) 0.018(3) 0.033(3) -0.012(3) 0.016(3) 0.001(3)
C5 0.019(3) 0.026(3) 0.024(3) 0.005(3) 0.002(2) -0.002(3)
C6 0.035(3) 0.026(4) 0.024(3) 0.004(3) 0.013(3) 0.001(3)
C7 0.021(3) 0.028(3) 0.029(3) -0.003(3) 0.000(2) -0.007(3)
C8 0.020(3) 0.021(3) 0.031(3) 0.005(3) 0.003(2) -0.005(3)
C9 0.013(3) 0.043(4) 0.045(4) 0.000(3) 0.004(3) -0.011(3)
C10 0.025(4) 0.035(4) 0.066(5) 0.006(3) 0.001(3) -0.023(3)
C11 0.038(4) 0.021(4) 0.057(5) 0.006(3) -0.018(3) -0.008(3)
C12 0.042(4) 0.025(4) 0.045(4) 0.001(3) -0.004(3) 0.009(3)
C13 0.039(4) 0.029(4) 0.030(3) 0.008(3) 0.001(3) 0.002(3)
C14 0.021(3) 0.018(4) 0.082(5) 0.001(3) 0.003(3) 0.013(3)
C15 0.074(5) 0.029(4) 0.029(4) -0.012(3) 0.004(3) -0.010(3)
C16 0.034(4) 0.021(4) 0.045(4) 0.002(3) 0.015(3) 0.001(3)
C17 0.025(3) 0.036(4) 0.027(3) 0.007(3) 0.000(3) -0.002(3)
C18 0.022(3) 0.026(3) 0.026(3) 0.000(3) 0.000(3) -0.004(3)
C19 0.025(3) 0.033(4) 0.032(4) -0.006(3) 0.008(3) -0.001(3)
C20 0.024(3) 0.035(4) 0.026(3) -0.002(3) 0.008(3) -0.006(3)
C21 0.037(4) 0.020(4) 0.030(3) 0.001(3) -0.002(3) -0.004(3)
C22 0.035(4) 0.028(4) 0.030(3) -0.007(3) 0.004(3) 0.001(3)
C23 0.028(3) 0.039(4) 0.024(3) 0.007(3) 0.004(2) 0.002(3)
C24 0.032(4) 0.070(5) 0.092(6) 0.015(4) 0.033(4) 0.018(5)
C25 0.057(4) 0.034(4) 0.034(4) 0.004(3) -0.002(3) 0.003(3)
C26 0.063(5) 0.035(4) 0.061(5) 0.024(4) -0.010(4) -0.015(4)
S6 0.0374(10) 0.0153(9) 0.0305(13) 0.0010(8) 0.0127(8) 0.0029(7)
N6 0.035(4) 0.020(3) 0.039(3) 0.001(3) 0.007(3) 0.004(3)

loop_
_atom_type_symbol
_atom_type_description
_atom_type_scat_dispersion_real
_atom_type_scat_dispersion_imag
_atom_type_scat_source
Cd Cd -0.8075 1.2024 'International Tables Vol C Tables 4.2.6.8 and 6.1.1.4'
S S 0.1246 0.1234 'International Tables Vol C Tables 4.2.6.8 and 6.1.1.4'
N N 0.0061 0.0033 'International Tables Vol C Tables 4.2.6.8 and 6.1.1.4'
C C 0.0033 0.0016 'International Tables Vol C Tables 4.2.6.8 and 6.1.1.4'
H H 0.0000 0.0000 'International Tables Vol C Tables 4.2.6.8 and 6.1.1.4'

loop_
_geom_angle_atom_site_label_1
_geom_angle_atom_site_label_2
_geom_angle_atom_site_label_3
_geom_angle_site_symmetry_1
_geom_angle_site_symmetry_3
_geom_angle
_geom_angle_publ_flag
N1 Cd1 N3 2_654 2_644 92.47(17) ?
N1 Cd1 N2 2_654 2_644 92.87(17) ?
N3 Cd1 N2 2_644 2_644 82.29(16) ?
N1 Cd1 S3 2_654 . 92.07(12) ?
N3 Cd1 S3 2_644 . 173.44(13) ?
N2 Cd1 S3 2_644 . 92.76(12) ?
N1 Cd1 S1 2_654 . 178.92(13) ?
N3 Cd1 S1 2_644 . 87.47(13) ?
N2 Cd1 S1 2_644 . 88.19(12) ?
S3 Cd1 S1 . . 88.08(5) ?
N1 Cd1 S2 2_654 . 90.88(13) ?
N3 Cd1 S2 2_644 . 92.38(12) ?
N2 Cd1 S2 2_644 . 173.60(12) ?
S3 Cd1 S2 . . 92.28(5) ?
S1 Cd1 S2 . . 88.05(5) ?
N4 Cd2 N6A 2_745 . 77.7(18) ?
N4 Cd2 N5 2_745 2_755 90.04(16) ?
N6A Cd2 N5 . 2_755 91.2(15) ?
N4 Cd2 N6 2_745 2_755 95.52(18) ?
N6A Cd2 N6 . 2_755 170.4(14) ?
N5 Cd2 N6 2_755 2_755 82.0(2) ?
N4 Cd2 S6A 2_745 2_755 99.7(4) ?
N6A Cd2 S6A . 2_755 171.9(17) ?
N5 Cd2 S6A 2_755 2_755 96.5(5) ?
N4 Cd2 S5 2_745 . 90.59(12) ?
N6A Cd2 S5 . . 90.9(15) ?
N5 Cd2 S5 2_755 . 177.87(13) ?
N6 Cd2 S5 2_755 . 95.9(2) ?
S6A Cd2 S5 2_755 . 81.4(5) ?
N4 Cd2 S4 2_745 . 174.82(12) ?
N6A Cd2 S4 . . 98.5(17) ?
N5 Cd2 S4 2_755 . 93.60(12) ?
N6 Cd2 S4 2_755 . 88.64(15) ?
S6A Cd2 S4 2_755 . 83.5(4) ?
S5 Cd2 S4 . . 85.90(5) ?
N4 Cd2 S6 2_745 . 89.88(12) ?
N6A Cd2 S6 . . 13.5(18) ?
N5 Cd2 S6 2_755 . 85.43(12) ?
N6 Cd2 S6 2_755 . 166.3(2) ?
S6A Cd2 S6 2_755 . 170.2(4) ?
S5 Cd2 S6 . . 96.61(5) ?
S4 Cd2 S6 . . 86.74(5) ?
C1 S1 Cd1 . . 94.81(18) y
C2 S2 Cd1 . . 99.67(17) y
C3 S3 Cd1 . . 99.07(18) y
C4 S4 Cd2 . . 95.24(18) y
C5 S5 Cd2 . . 98.12(18) y
C1 N1 Cd1 . 2_644 155.1(4) y
C2 N2 Cd1 . 2_654 144.8(4) y
C3 N3 Cd1 . 2_654 146.7(4) y
C4 N4 Cd2 . 2_755 155.3(4) y
C5 N5 Cd2 . 2_745 149.3(4) y
C14 N7 C15 . . 109.0(5) ?
C14 N7 C16 . . 109.2(5) ?
C15 N7 C16 . . 108.4(5) ?
C14 N7 C7 . . 111.6(4) ?
C15 N7 C7 . . 110.9(4) ?
C16 N7 C7 . . 107.7(5) ?
C24 N8 C25 . . 108.9(5) ?
C24 N8 C26 . . 111.2(6) ?
C25 N8 C26 . . 107.8(5) ?
C24 N8 C17 . . 111.8(5) ?
C25 N8 C17 . . 111.0(5) ?
C26 N8 C17 . . 106.0(5) ?
N1 C1 S1 . . 177.0(5) ?
N2 C2 S2 . . 178.2(5) ?
N3 C3 S3 . . 177.9(5) ?
N4 C4 S4 . . 178.7(5) ?
N5 C5 S5 . . 177.7(5) ?
N6 C6 N6A . . 158(3) ?
N6A C6 S6A . . 156(3) ?
N6 C6 S6 . . 175.6(5) ?
S6A C6 S6 . . 151.2(8) ?
C8 C7 N7 . . 114.0(4) ?
C8 C7 H7A . . 108.8 ?
N7 C7 H7A . . 108.8 ?
C8 C7 H7B . . 108.8 ?
N7 C7 H7B . . 108.8 ?
H7A C7 H7B . . 107.7 ?
C9 C8 C13 . . 118.8(5) ?
C9 C8 C7 . . 120.7(5) ?
C13 C8 C7 . . 120.5(5) ?
C8 C9 C10 . . 120.5(6) ?
C8 C9 H9 . . 119.8 ?
C10 C9 H9 . . 119.8 ?
C11 C10 C9 . . 119.9(6) ?
C11 C10 H10 . . 120.1 ?
C9 C10 H10 . . 120.1 ?
C12 C11 C10 . . 120.2(6) ?
C12 C11 H11 . . 119.9 ?
C10 C11 H11 . . 119.9 ?
C11 C12 C13 . . 120.3(6) ?
C11 C12 H12 . . 119.9 ?
C13 C12 H12 . . 119.9 ?
C12 C13 C8 . . 120.3(6) ?
C12 C13 H13 . . 119.8 ?
C8 C13 H13 . . 119.8 ?
N7 C14 H14A . . 109.5 ?
N7 C14 H14B . . 109.5 ?
H14A C14 H14B . . 109.5 ?
N7 C14 H14C . . 109.5 ?
H14A C14 H14C . . 109.5 ?
H14B C14 H14C . . 109.5 ?
N7 C15 H15A . . 109.5 ?
N7 C15 H15B . . 109.5 ?
H15A C15 H15B . . 109.5 ?
N7 C15 H15C . . 109.5 ?
H15A C15 H15C . . 109.5 ?
H15B C15 H15C . . 109.5 ?
N7 C16 H16A . . 109.5 ?
N7 C16 H16B . . 109.5 ?
H16A C16 H16B . . 109.5 ?
N7 C16 H16C . . 109.5 ?
H16A C16 H16C . . 109.5 ?
H16B C16 H16C . . 109.5 ?
C18 C17 N8 . . 114.0(4) ?
C18 C17 H17A . . 108.8 ?
N8 C17 H17A . . 108.8 ?
C18 C17 H17B . . 108.8 ?
N8 C17 H17B . . 108.8 ?
H17A C17 H17B . . 107.7 ?
C23 C18 C19 . . 118.1(5) ?
C23 C18 C17 . . 122.4(5) ?
C19 C18 C17 . . 119.5(5) ?
C20 C19 C18 . . 120.1(5) ?
C20 C19 H19 . . 119.9 ?
C18 C19 H19 . . 119.9 ?
C21 C20 C19 . . 120.6(5) ?
C21 C20 H20 . . 119.7 ?
C19 C20 H20 . . 119.7 ?
C20 C21 C22 . . 120.5(6) ?
C20 C21 H21 . . 119.8 ?
C22 C21 H21 . . 119.8 ?
C23 C22 C21 . . 119.5(6) ?
C23 C22 H22 . . 120.2 ?
C21 C22 H22 . . 120.2 ?
C22 C23 C18 . . 121.2(5) ?
C22 C23 H23 . . 119.4 ?
C18 C23 H23 . . 119.4 ?
N8 C24 H24A . . 109.5 ?
N8 C24 H24B . . 109.5 ?
H24A C24 H24B . . 109.5 ?
N8 C24 H24C . . 109.5 ?
H24A C24 H24C . . 109.5 ?
H24B C24 H24C . . 109.5 ?
N8 C25 H25A . . 109.5 ?
N8 C25 H25B . . 109.5 ?
H25A C25 H25B . . 109.5 ?
N8 C25 H25C . . 109.5 ?
H25A C25 H25C . . 109.5 ?
H25B C25 H25C . . 109.5 ?
N8 C26 H26A . . 109.5 ?
N8 C26 H26B . . 109.5 ?
H26A C26 H26B . . 109.5 ?
N8 C26 H26C . . 109.5 ?
H26A C26 H26C . . 109.5 ?
H26B C26 H26C . . 109.5 ?
C6 S6 Cd2 . . 102.2(2) y
C6 N6 Cd2 . 2_745 140.2(6) y
C6 S6A Cd2 . 2_745 103.4(10) ?
C6 N6A Cd2 . . 142(5) ?

loop_
_geom_bond_atom_site_label_1
_geom_bond_atom_site_label_2
_geom_bond_site_symmetry_2
_geom_bond_distance
_geom_bond_publ_flag
Cd1 N1 2_654 2.293(5) y
Cd1 N3 2_644 2.320(5) y
Cd1 N2 2_644 2.369(5) y
Cd1 S3 . 2.6749(15) y
Cd1 S1 . 2.7231(15) y
Cd1 S2 . 2.7350(15) y
Cd2 N4 2_745 2.294(5) y
Cd2 N6A . 2.34(6) ?
Cd2 N5 2_755 2.341(5) y
Cd2 N6 2_755 2.361(6) y
Cd2 S6A 2_755 2.664(19) ?
Cd2 S5 . 2.6925(15) y
Cd2 S4 . 2.7097(15) y
Cd2 S6 . 2.762(2) y
S1 C1 . 1.663(6) ?
S2 C2 . 1.642(6) ?
S3 C3 . 1.661(6) ?
S4 C4 . 1.654(6) ?
S5 C5 . 1.663(6) ?
N1 C1 . 1.152(7) ?
N1 Cd1 2_644 2.293(5) ?
N2 C2 . 1.159(7) ?
N2 Cd1 2_654 2.369(5) ?
N3 C3 . 1.150(7) ?
N3 Cd1 2_654 2.320(5) ?
N4 C4 . 1.150(7) ?
N4 Cd2 2_755 2.294(5) ?
N5 C5 . 1.145(7) ?
N5 Cd2 2_745 2.341(5) ?
N7 C14 . 1.490(7) ?
N7 C15 . 1.495(7) ?
N7 C16 . 1.504(7) ?
N7 C7 . 1.517(7) ?
N8 C24 . 1.478(8) ?
N8 C25 . 1.489(7) ?
N8 C26 . 1.518(8) ?
N8 C17 . 1.527(7) ?
C6 N6 . 1.168(8) ?
C6 N6A . 1.35(6) ?
C6 S6A . 1.50(2) ?
C6 S6 . 1.642(6) ?
C7 C8 . 1.496(8) ?
C7 H7A . 0.990 ?
C7 H7B . 0.990 ?
C8 C9 . 1.379(7) ?
C8 C13 . 1.385(8) ?
C9 C10 . 1.387(8) ?
C9 H9 . 0.950 ?
C10 C11 . 1.373(9) ?
C10 H10 . 0.950 ?
C11 C12 . 1.362(9) ?
C11 H11 . 0.950 ?
C12 C13 . 1.385(8) ?
C12 H12 . 0.950 ?
C13 H13 . 0.950 ?
C14 H14A . 0.980 ?
C14 H14B . 0.980 ?
C14 H14C . 0.980 ?
C15 H15A . 0.980 ?
C15 H15B . 0.980 ?
C15 H15C . 0.980 ?
C16 H16A . 0.980 ?
C16 H16B . 0.980 ?
C16 H16C . 0.980 ?
C17 C18 . 1.514(8) ?
C17 H17A . 0.990 ?
C17 H17B . 0.990 ?
C18 C23 . 1.396(8) ?
C18 C19 . 1.400(7) ?
C19 C20 . 1.373(7) ?
C19 H19 . 0.950 ?
C20 C21 . 1.369(8) ?
C20 H20 . 0.950 ?
C21 C22 . 1.377(7) ?
C21 H21 . 0.950 ?
C22 C23 . 1.370(9) ?
C22 H22 . 0.950 ?
C23 H23 . 0.950 ?
C24 H24A . 0.980 ?
C24 H24B . 0.980 ?
C24 H24C . 0.980 ?
C25 H25A . 0.980 ?
C25 H25B . 0.980 ?
C25 H25C . 0.980 ?
C26 H26A . 0.980 ?
C26 H26B . 0.980 ?
C26 H26C . 0.980 ?
N6 Cd2 2_745 2.361(6) ?
S6A Cd2 2_745 2.664(19) ?

loop_
_geom_torsion_atom_site_label_1
_geom_torsion_atom_site_label_2
_geom_torsion_atom_site_label_3
_geom_torsion_atom_site_label_4
_geom_torsion_site_symmetry_1
_geom_torsion
N3 Cd1 S1 C1 2_644 -40.4(2)
N2 Cd1 S1 C1 2_644 42.0(2)
S3 Cd1 S1 C1 . 134.8(2)
S2 Cd1 S1 C1 . -132.8(2)
N1 Cd1 S2 C2 2_654 26.0(2)
N3 Cd1 S2 C2 2_644 118.5(2)
S3 Cd1 S2 C2 . -66.1(2)
S1 Cd1 S2 C2 . -154.1(2)
N1 Cd1 S3 C3 2_654 -24.4(2)
N2 Cd1 S3 C3 2_644 -117.4(2)
N5 Cd2 S4 C4 2_755 32.0(2)
N6 Cd2 S4 C4 2_755 -49.9(3)
S6A Cd2 S4 C4 2_755 -64.1(5)
S5 Cd2 S4 C4 . -145.9(2)
S6 Cd2 S4 C4 . 117.2(2)
N4 Cd2 S5 C5 2_745 31.1(2)
N6A Cd2 S5 C5 . -46.6(18)
N6 Cd2 S5 C5 2_755 126.7(2)
S6A Cd2 S5 C5 2_755 130.8(4)
C14 N7 C7 C8 . 64.7(6)
C15 N7 C7 C8 . -57.1(6)
C16 N7 C7 C8 . -175.6(5)
N7 C7 C8 C9 . 94.0(6)
N7 C7 C8 C13 . -87.4(6)
C13 C8 C9 C10 . 2.1(8)
C7 C8 C9 C10 . -179.2(5)
C8 C9 C10 C11 . -0.1(10)
C9 C10 C11 C12 . -1.9(9)
C10 C11 C12 C13 . 1.8(9)
C11 C12 C13 C8 . 0.2(9)
C9 C8 C13 C12 . -2.1(8)
C7 C8 C13 C12 . 179.2(5)
C24 N8 C17 C18 . 64.1(7)
C25 N8 C17 C18 . -57.7(6)
C26 N8 C17 C18 . -174.6(6)
N8 C17 C18 C23 . -88.5(6)
N8 C17 C18 C19 . 93.3(6)
C23 C18 C19 C20 . -0.8(8)
C17 C18 C19 C20 . 177.4(5)
C18 C19 C20 C21 . 1.4(9)
C19 C20 C21 C22 . 0.1(9)
C20 C21 C22 C23 . -2.3(8)
C21 C22 C23 C18 . 2.9(8)
C19 C18 C23 C22 . -1.4(8)
C17 C18 C23 C22 . -179.5(5)
N4 Cd2 S6 C6 2_745 -27.9(2)
N5 Cd2 S6 C6 2_755 -118.0(2)
N6 Cd2 S6 C6 2_755 -141.3(7)
S5 Cd2 S6 C6 . 62.6(2)
S4 Cd2 S6 C6 . 148.1(2)
